data_4333172
loop_
_publ_author_name
'Butcher, Jr., Dennis P.'
'Rachford, Aaron A.'
'Petersen, Jeffrey L.'
'Rack, Jeffrey J.'

_publ_section_title
;
 Phototriggered S \\rightarrow O Isomerization of a Ruthenium-Bound
 Chelating Sulfoxide
;
_journal_issue 23
_journal_name_full 'Inorganic Chemistry'
_journal_page_first 9178
_journal_page_last 9180
_journal_paper_doi 10.1021/ic061611g
_journal_volume 45
_journal_year 2006
_chemical_formula_sum 'C31 H29 F6 N4 O4 P Ru S'
_chemical_formula_weight 799.68
_chemical_name_systematic ?
_space_group_IT_number 2
_symmetry_cell_setting triclinic
_symmetry_space_group_name_Hall '-P 1'
_symmetry_space_group_name_H-M 'P -1'
_atom_sites_solution_hydrogens geom
_atom_sites_solution_primary direct
_atom_sites_solution_secondary difmap
_audit_creation_method SHELXL-97
_cell_angle_alpha 92.779(1)
_cell_angle_beta 93.312(1)
_cell_angle_gamma 104.249(1)
_cell_formula_units_Z 2
_cell_length_a 7.6509(4)
_cell_length_b 13.7707(8)
_cell_length_c 15.9260(9)
_cell_measurement_reflns_used 8301
_cell_measurement_temperature 295(2)
_cell_measurement_theta_max 27.01
_cell_measurement_theta_min 2.57
_cell_volume 1620.19(16)
_computing_structure_refinement 'SHELXL-97 (Sheldrick, 1997)'
_computing_structure_solution 'SHELXS-97 (Sheldrick, 1990)'
_diffrn_ambient_temperature 295(2)
_diffrn_measured_fraction_theta_full 0.966
_diffrn_measured_fraction_theta_max 0.966
_diffrn_radiation_monochromator graphite
_diffrn_radiation_source 'fine-focus sealed tube'
_diffrn_radiation_type MoK\a
_diffrn_radiation_wavelength 0.71073
_diffrn_reflns_av_R_equivalents 0.0272
_diffrn_reflns_av_sigmaI/netI 0.0467
_diffrn_reflns_limit_h_max 9
_diffrn_reflns_limit_h_min -8
_diffrn_reflns_limit_k_max 17
_diffrn_reflns_limit_k_min -17
_diffrn_reflns_limit_l_max 20
_diffrn_reflns_limit_l_min -20
_diffrn_reflns_number 11586
_diffrn_reflns_theta_full 27.54
_diffrn_reflns_theta_max 27.54
_diffrn_reflns_theta_min 1.93
_exptl_absorpt_coefficient_mu 0.676
_exptl_absorpt_correction_type empirical
_exptl_absorpt_process_details SADABS
_exptl_crystal_colour red-orange
_exptl_crystal_density_diffrn 1.639
_exptl_crystal_density_method 'not measured'
_exptl_crystal_description parallelepiped
_exptl_crystal_F_000 808
_exptl_crystal_size_max 0.38
_exptl_crystal_size_mid 0.36
_exptl_crystal_size_min 0.08
_refine_diff_density_max 0.679
_refine_diff_density_min -0.453
_refine_diff_density_rms 0.085
_refine_ls_extinction_method none
_refine_ls_goodness_of_fit_ref 1.062
_refine_ls_hydrogen_treatment riding
_refine_ls_matrix_type full
_refine_ls_number_parameters 398
_refine_ls_number_reflns 7214
_refine_ls_number_restraints 0
_refine_ls_restrained_S_all 1.062
_refine_ls_R_factor_all 0.0466
_refine_ls_R_factor_gt 0.0400
_refine_ls_shift/su_max 0.012
_refine_ls_shift/su_mean 0.001
_refine_ls_structure_factor_coef Fsqd
_refine_ls_weighting_details 'calc w=1/[\s^2^(Fo^2^)+(0.0739P)^2^+0.2150P] where P=(Fo^2^+2Fc^2^)/3'
_refine_ls_weighting_scheme calc
_refine_ls_wR_factor_gt 0.1147
_refine_ls_wR_factor_ref 0.1187
_reflns_number_gt 6215
_reflns_number_total 7214
_reflns_threshold_expression >2sigma(I)
_cod_data_source_file ic061611gsup1.cif
_cod_data_source_block db2plt
_cod_original_cell_volume 1620.18(16)
_cod_original_sg_symbol_H-M P(-1)
_cod_database_code 4333172

loop_
_symmetry_equiv_pos_as_xyz
'x, y, z'
'-x, -y, -z'

loop_
_atom_site_label
_atom_site_type_symbol
_atom_site_fract_x
_atom_site_fract_y
_atom_site_fract_z
_atom_site_U_iso_or_equiv
_atom_site_adp_type
_atom_site_occupancy
_atom_site_symmetry_multiplicity
_atom_site_calc_flag
_atom_site_refinement_flags
Ru1 Ru 0.78560(2) 0.745092(15) 0.669170(13) 0.03397(9) Uani 1 1 d .
S1 S 0.71241(8) 0.87337(5) 0.61039(4) 0.03646(15) Uani 1 1 d .
O1 O 0.9527(2) 0.73270(15) 0.57230(13) 0.0424(4) Uani 1 1 d .
O2 O 1.1057(3) 0.7692(3) 0.46190(18) 0.0766(8) Uani 1 1 d .
O3 O 0.5431(3) 0.90024(17) 0.63036(14) 0.0503(5) Uani 1 1 d .
N1 N 1.0027(3) 0.83699(18) 0.74183(15) 0.0390(5) Uani 1 1 d .
N2 N 0.6687(3) 0.76304(18) 0.78040(15) 0.0396(5) Uani 1 1 d .
N3 N 0.8445(3) 0.61100(18) 0.70398(16) 0.0431(5) Uani 1 1 d .
N4 N 0.5618(3) 0.63844(17) 0.61467(15) 0.0394(5) Uani 1 1 d .
C1 C 1.1717(3) 0.8723(2) 0.7180(2) 0.0455(6) Uani 1 1 d .
H1 H 1.1978 0.8555 0.6636 0.055 Uiso 1 1 calc R
C2 C 1.3071(4) 0.9326(3) 0.7720(2) 0.0527(8) Uani 1 1 d .
H2 H 1.4222 0.9568 0.7537 0.063 Uiso 1 1 calc R
C3 C 1.2718(4) 0.9564(3) 0.8516(2) 0.0593(9) Uani 1 1 d .
H3 H 1.3622 0.9967 0.8885 0.071 Uiso 1 1 calc R
C4 C 1.0995(4) 0.9200(3) 0.8775(2) 0.0552(8) Uani 1 1 d .
H4 H 1.0727 0.9353 0.9321 0.066 Uiso 1 1 calc R
C5 C 0.9689(3) 0.8612(2) 0.82148(18) 0.0423(6) Uani 1 1 d .
C6 C 0.7801(4) 0.8191(2) 0.84312(19) 0.0436(6) Uani 1 1 d .
C7 C 0.7214(5) 0.8350(3) 0.9210(2) 0.0635(9) Uani 1 1 d .
H7 H 0.8008 0.8742 0.9630 0.076 Uiso 1 1 calc R
C8 C 0.5434(5) 0.7927(3) 0.9371(2) 0.0682(10) Uani 1 1 d .
H8 H 0.5017 0.8027 0.9898 0.082 Uiso 1 1 calc R
C9 C 0.4315(4) 0.7361(3) 0.8739(2) 0.0637(10) Uani 1 1 d .
H9 H 0.3116 0.7067 0.8828 0.076 Uiso 1 1 calc R
C10 C 0.4968(4) 0.7228(3) 0.7967(2) 0.0528(8) Uani 1 1 d .
H10 H 0.4185 0.6842 0.7539 0.063 Uiso 1 1 calc R
C11 C 0.9964(5) 0.6033(3) 0.7466(3) 0.0620(9) Uani 1 1 d .
H11 H 1.0762 0.6614 0.7709 0.074 Uiso 1 1 calc R
C12 C 1.0382(5) 0.5131(3) 0.7554(3) 0.0765(12) Uani 1 1 d .
H12 H 1.1449 0.5103 0.7852 0.092 Uiso 1 1 calc R
C13 C 0.9207(6) 0.4264(3) 0.7198(3) 0.0774(12) Uani 1 1 d .
H13 H 0.9465 0.3644 0.7257 0.093 Uiso 1 1 calc R
C14 C 0.7654(5) 0.4331(3) 0.6757(3) 0.0677(10) Uani 1 1 d .
H14 H 0.6857 0.3757 0.6501 0.081 Uiso 1 1 calc R
C15 C 0.7279(4) 0.5258(2) 0.6695(2) 0.0471(7) Uani 1 1 d .
C16 C 0.5637(4) 0.5418(2) 0.6254(2) 0.0460(6) Uani 1 1 d .
C17 C 0.4141(4) 0.4625(2) 0.6003(3) 0.0616(9) Uani 1 1 d .
H17 H 0.4175 0.3967 0.6090 0.074 Uiso 1 1 calc R
C18 C 0.2628(5) 0.4826(3) 0.5630(3) 0.0685(10) Uani 1 1 d .
H18 H 0.1633 0.4304 0.5448 0.082 Uiso 1 1 calc R
C19 C 0.2588(4) 0.5806(3) 0.5525(2) 0.0597(9) Uani 1 1 d .
H19 H 0.1560 0.5955 0.5280 0.072 Uiso 1 1 calc R
C20 C 0.4080(4) 0.6557(2) 0.5785(2) 0.0462(7) Uani 1 1 d .
H20 H 0.4040 0.7217 0.5712 0.055 Uiso 1 1 calc R
C21 C 0.6985(3) 0.8474(2) 0.49777(17) 0.0383(5) Uani 1 1 d .
C22 C 0.5563(4) 0.8735(2) 0.4527(2) 0.0516(7) Uani 1 1 d .
H22 H 0.4738 0.9000 0.4809 0.062 Uiso 1 1 calc R
C23 C 0.5397(5) 0.8597(3) 0.3664(2) 0.0628(9) Uani 1 1 d .
H23 H 0.4444 0.8759 0.3360 0.075 Uiso 1 1 calc R
C24 C 0.6643(5) 0.8219(3) 0.3247(2) 0.0604(8) Uani 1 1 d .
H24 H 0.6539 0.8138 0.2662 0.072 Uiso 1 1 calc R
C25 C 0.8047(4) 0.7959(2) 0.3695(2) 0.0470(6) Uani 1 1 d .
H25 H 0.8888 0.7714 0.3406 0.056 Uiso 1 1 calc R
C26 C 0.8219(3) 0.80582(19) 0.45734(18) 0.0383(5) Uani 1 1 d .
C27 C 0.9729(4) 0.7685(2) 0.50018(19) 0.0419(6) Uani 1 1 d .
C28 C 0.8845(4) 0.9885(2) 0.6187(2) 0.0497(7) Uani 1 1 d .
H28A H 0.8493 1.0352 0.5826 0.075 Uiso 1 1 calc R
H28B H 0.9960 0.9759 0.6021 0.075 Uiso 1 1 calc R
H28C H 0.9006 1.0161 0.6760 0.075 Uiso 1 1 calc R
P1 P 0.82498(16) 0.15588(10) 0.86877(7) 0.0745(3) Uani 1 1 d .
F1 F 0.7624(6) 0.0590(4) 0.8060(3) 0.1622(17) Uani 1 1 d .
F2 F 0.9849(6) 0.1204(4) 0.9045(3) 0.170(2) Uani 1 1 d .
F3 F 0.8628(8) 0.2393(4) 0.9388(5) 0.234(3) Uani 1 1 d .
F4 F 0.6437(7) 0.1794(6) 0.8443(4) 0.216(3) Uani 1 1 d .
F5 F 0.7083(7) 0.0862(5) 0.9333(3) 0.208(3) Uani 1 1 d .
F6 F 0.9131(10) 0.2107(6) 0.8034(5) 0.275(4) Uani 1 1 d .

loop_
_atom_site_aniso_label
_atom_site_aniso_U_11
_atom_site_aniso_U_22
_atom_site_aniso_U_33
_atom_site_aniso_U_23
_atom_site_aniso_U_13
_atom_site_aniso_U_12
Ru1 0.03054(12) 0.03176(13) 0.03850(14) 0.00408(8) 0.00142(8) 0.00558(8)
S1 0.0380(3) 0.0308(3) 0.0412(3) 0.0023(3) 0.0048(3) 0.0094(2)
O1 0.0413(9) 0.0460(11) 0.0436(11) 0.0048(9) 0.0065(8) 0.0164(8)
O2 0.0602(14) 0.116(2) 0.0728(17) 0.0385(17) 0.0289(13) 0.0464(15)
O3 0.0492(11) 0.0518(12) 0.0571(13) 0.0053(10) 0.0126(9) 0.0239(10)
N1 0.0334(10) 0.0412(12) 0.0412(12) 0.0052(10) 0.0027(9) 0.0067(9)
N2 0.0355(10) 0.0426(13) 0.0409(12) 0.0094(10) 0.0042(9) 0.0086(9)
N3 0.0397(11) 0.0395(13) 0.0520(14) 0.0133(11) 0.0032(10) 0.0115(10)
N4 0.0374(10) 0.0345(11) 0.0443(13) 0.0028(9) -0.0004(9) 0.0060(9)
C1 0.0355(12) 0.0502(17) 0.0489(16) 0.0041(13) 0.0062(11) 0.0059(12)
C2 0.0337(13) 0.0593(19) 0.060(2) 0.0010(15) 0.0025(13) 0.0026(13)
C3 0.0428(14) 0.065(2) 0.060(2) -0.0131(17) -0.0066(14) -0.0005(14)
C4 0.0470(15) 0.065(2) 0.0469(17) -0.0067(15) 0.0009(13) 0.0046(14)
C5 0.0386(12) 0.0451(15) 0.0421(15) 0.0034(12) 0.0033(11) 0.0083(11)
C6 0.0393(12) 0.0474(16) 0.0436(15) 0.0078(12) 0.0061(11) 0.0084(12)
C7 0.0532(17) 0.085(3) 0.0480(19) -0.0051(17) 0.0078(14) 0.0094(17)
C8 0.0567(18) 0.095(3) 0.054(2) 0.0107(19) 0.0215(16) 0.0161(19)
C9 0.0435(15) 0.091(3) 0.057(2) 0.0187(19) 0.0165(15) 0.0122(17)
C10 0.0344(12) 0.066(2) 0.0550(19) 0.0100(15) 0.0042(12) 0.0062(13)
C11 0.0527(17) 0.058(2) 0.076(2) 0.0150(18) -0.0081(16) 0.0157(15)
C12 0.063(2) 0.071(3) 0.103(3) 0.029(2) -0.006(2) 0.031(2)
C13 0.087(3) 0.061(2) 0.100(3) 0.029(2) 0.009(2) 0.044(2)
C14 0.073(2) 0.0402(18) 0.092(3) 0.0124(18) 0.005(2) 0.0176(16)
C15 0.0485(14) 0.0405(15) 0.0544(18) 0.0109(13) 0.0055(13) 0.0127(12)
C16 0.0436(13) 0.0349(14) 0.0566(18) 0.0056(13) 0.0018(13) 0.0045(11)
C17 0.0558(17) 0.0347(16) 0.087(3) -0.0002(16) -0.0025(17) -0.0009(13)
C18 0.0529(17) 0.0471(19) 0.092(3) -0.0071(18) -0.0113(18) -0.0070(15)
C19 0.0462(16) 0.054(2) 0.073(2) -0.0076(17) -0.0117(15) 0.0073(14)
C20 0.0385(13) 0.0394(15) 0.0576(18) -0.0004(13) -0.0043(12) 0.0061(11)
C21 0.0420(12) 0.0327(13) 0.0398(14) 0.0057(11) 0.0008(11) 0.0080(10)
C22 0.0517(15) 0.0528(18) 0.0540(18) 0.0076(14) 0.0012(14) 0.0201(14)
C23 0.0629(19) 0.068(2) 0.059(2) 0.0106(17) -0.0127(16) 0.0205(17)
C24 0.078(2) 0.055(2) 0.0444(18) 0.0043(14) -0.0061(16) 0.0111(17)
C25 0.0557(15) 0.0382(15) 0.0462(16) 0.0033(12) 0.0067(13) 0.0094(12)
C26 0.0405(12) 0.0287(12) 0.0434(15) 0.0036(11) 0.0032(11) 0.0036(10)
C27 0.0411(13) 0.0389(14) 0.0466(16) 0.0026(12) 0.0054(11) 0.0111(11)
C28 0.0571(16) 0.0309(14) 0.0558(18) 0.0033(12) 0.0015(14) 0.0016(12)
P1 0.0764(6) 0.0909(8) 0.0611(6) 0.0042(6) -0.0020(5) 0.0319(6)
F1 0.171(4) 0.181(4) 0.124(3) -0.065(3) -0.014(3) 0.044(3)
F2 0.151(3) 0.229(5) 0.155(4) -0.026(3) -0.048(3) 0.118(4)
F3 0.219(5) 0.170(4) 0.298(7) -0.148(5) -0.089(5) 0.076(4)
F4 0.162(4) 0.320(8) 0.205(6) -0.036(5) -0.052(4) 0.157(5)
F5 0.182(5) 0.271(7) 0.126(4) 0.034(4) 0.015(3) -0.031(4)
F6 0.296(7) 0.295(8) 0.241(7) 0.186(6) 0.124(6) 0.031(6)

loop_
_atom_type_symbol
_atom_type_description
_atom_type_scat_dispersion_real
_atom_type_scat_dispersion_imag
_atom_type_scat_source
C C 0.0033 0.0016 'International Tables Vol C Tables 4.2.6.8 and 6.1.1.4'
H H 0.0000 0.0000 'International Tables Vol C Tables 4.2.6.8 and 6.1.1.4'
N N 0.0061 0.0033 'International Tables Vol C Tables 4.2.6.8 and 6.1.1.4'
O O 0.0106 0.0060 'International Tables Vol C Tables 4.2.6.8 and 6.1.1.4'
F F 0.0171 0.0103 'International Tables Vol C Tables 4.2.6.8 and 6.1.1.4'
P P 0.1023 0.0942 'International Tables Vol C Tables 4.2.6.8 and 6.1.1.4'
S S 0.1246 0.1234 'International Tables Vol C Tables 4.2.6.8 and 6.1.1.4'
Ru Ru -1.2594 0.8363 'International Tables Vol C Tables 4.2.6.8 and 6.1.1.4'

loop_
_geom_angle_atom_site_label_1
_geom_angle_atom_site_label_2
_geom_angle_atom_site_label_3
_geom_angle
N2 Ru1 N1 78.91(9)
N2 Ru1 N4 94.31(9)
N1 Ru1 N4 170.04(9)
N2 Ru1 O1 168.31(8)
N1 Ru1 O1 90.53(8)
N4 Ru1 O1 95.49(9)
N2 Ru1 N3 92.35(9)
N1 Ru1 N3 94.56(9)
N4 Ru1 N3 78.30(9)
O1 Ru1 N3 83.42(9)
N2 Ru1 S1 95.40(7)
N1 Ru1 S1 92.99(7)
N4 Ru1 S1 94.92(7)
O1 Ru1 S1 90.11(6)
N3 Ru1 S1 170.08(7)
O3 S1 C28 106.08(14)
O3 S1 C21 106.63(13)
C28 S1 C21 99.10(14)
O3 S1 Ru1 119.77(10)
C28 S1 Ru1 115.78(11)
C21 S1 Ru1 107.17(9)
C27 O1 Ru1 134.47(17)
C1 N1 C5 117.9(2)
C1 N1 Ru1 126.6(2)
C5 N1 Ru1 115.46(17)
C10 N2 C6 117.8(3)
C10 N2 Ru1 126.6(2)
C6 N2 Ru1 115.59(17)
C11 N3 C15 118.4(3)
C11 N3 Ru1 125.8(2)
C15 N3 Ru1 115.14(19)
C16 N4 C20 117.3(2)
C16 N4 Ru1 115.29(18)
C20 N4 Ru1 126.93(19)
N1 C1 C2 121.8(3)
C3 C2 C1 119.7(3)
C2 C3 C4 119.3(3)
C5 C4 C3 119.0(3)
N1 C5 C4 122.3(3)
N1 C5 C6 114.7(2)
C4 C5 C6 123.0(3)
N2 C6 C7 121.8(3)
N2 C6 C5 115.3(2)
C7 C6 C5 122.9(3)
C6 C7 C8 119.9(3)
C9 C8 C7 118.2(3)
C8 C9 C10 119.7(3)
N2 C10 C9 122.7(3)
N3 C11 C12 122.4(4)
C11 C12 C13 119.4(3)
C14 C13 C12 118.9(3)
C13 C14 C15 119.5(4)
N3 C15 C14 121.3(3)
N3 C15 C16 114.4(2)
C14 C15 C16 124.3(3)
N4 C16 C17 121.6(3)
N4 C16 C15 116.1(2)
C17 C16 C15 122.2(3)
C18 C17 C16 119.4(3)
C17 C18 C19 119.5(3)
C20 C19 C18 119.0(3)
N4 C20 C19 123.1(3)
C26 C21 C22 121.5(3)
C26 C21 S1 122.8(2)
C22 C21 S1 115.7(2)
C23 C22 C21 119.5(3)
C22 C23 C24 120.0(3)
C23 C24 C25 120.4(3)
C24 C25 C26 120.9(3)
C21 C26 C25 117.6(3)
C21 C26 C27 125.9(3)
C25 C26 C27 116.5(2)
O2 C27 O1 122.3(3)
O2 C27 C26 118.0(3)
O1 C27 C26 119.6(2)
F6 P1 F2 97.4(4)
F6 P1 F3 99.4(5)
F2 P1 F3 89.4(3)
F6 P1 F4 93.1(4)
F2 P1 F4 169.4(4)
F3 P1 F4 89.9(3)
F6 P1 F1 90.0(5)
F2 P1 F1 91.4(3)
F3 P1 F1 170.4(4)
F4 P1 F1 87.6(3)
F6 P1 F5 172.8(4)
F2 P1 F5 86.5(3)
F3 P1 F5 86.7(4)
F4 P1 F5 83.0(4)
F1 P1 F5 83.9(3)

loop_
_geom_bond_atom_site_label_1
_geom_bond_atom_site_label_2
_geom_bond_distance
Ru1 N2 2.061(2)
Ru1 N1 2.074(2)
Ru1 N4 2.076(2)
Ru1 O1 2.0865(19)
Ru1 N3 2.098(2)
Ru1 S1 2.2130(7)
S1 O3 1.4791(19)
S1 C28 1.788(3)
S1 C21 1.804(3)
O1 C27 1.274(3)
O2 C27 1.213(3)
N1 C1 1.348(3)
N1 C5 1.351(4)
N2 C10 1.341(3)
N2 C6 1.350(4)
N3 C11 1.341(4)
N3 C15 1.356(4)
N4 C16 1.354(4)
N4 C20 1.359(4)
C1 C2 1.381(4)
C2 C3 1.353(5)
C3 C4 1.385(4)
C4 C5 1.371(4)
C5 C6 1.486(4)
C6 C7 1.368(5)
C7 C8 1.388(5)
C8 C9 1.360(6)
C9 C10 1.375(5)
C11 C12 1.368(5)
C12 C13 1.380(6)
C13 C14 1.371(6)
C14 C15 1.383(4)
C15 C16 1.472(4)
C16 C17 1.396(4)
C17 C18 1.365(5)
C18 C19 1.376(5)
C19 C20 1.366(4)
C21 C26 1.391(4)
C21 C22 1.398(4)
C22 C23 1.372(5)
C23 C24 1.380(5)
C24 C25 1.385(5)
C25 C26 1.394(4)
C26 C27 1.517(4)
P1 F6 1.419(4)
P1 F2 1.516(4)
P1 F3 1.524(4)
P1 F4 1.533(4)
P1 F1 1.584(4)
P1 F5 1.597(5)
